data_2234740
loop_
_publ_author_name
'Ha, Kwang'

_publ_section_title
;
 <i>trans</i>-Dichloridobis(quinoline-\k<i>N</i>)platinum(II)
;
_journal_coeditor_code NG5260
_journal_issue 5
_journal_name_full 'Acta Crystallographica Section E'
_journal_page_first m536
_journal_paper_doi 10.1107/S1600536812013608
_journal_volume 68
_journal_year 2012
_chemical_formula_iupac '[Pt Cl2 (C9 H7 N)2]'
_chemical_formula_moiety 'C18 H14 Cl2 N2 Pt'
_chemical_formula_sum 'C18 H14 Cl2 N2 Pt'
_chemical_formula_weight 524.30
_chemical_name_systematic
;
<i>trans</i>-Dichloridobis(quinoline-\k<i>N</i>)platinum(II)
;
_space_group_IT_number 15
_symmetry_cell_setting monoclinic
_symmetry_space_group_name_Hall '-C 2yc'
_symmetry_space_group_name_H-M 'C 1 2/c 1'
_atom_sites_solution_hydrogens geom
_atom_sites_solution_primary direct
_atom_sites_solution_secondary difmap
_cell_angle_alpha 90.00
_cell_angle_beta 118.684(2)
_cell_angle_gamma 90.00
_cell_formula_units_Z 4
_cell_length_a 16.3722(18)
_cell_length_b 6.9543(7)
_cell_length_c 16.0422(17)
_cell_measurement_reflns_used 2043
_cell_measurement_temperature 200(2)
_cell_measurement_theta_max 25.93
_cell_measurement_theta_min 2.84
_cell_volume 1602.4(3)
_computing_cell_refinement 'SAINT (Bruker, 2000)'
_computing_data_collection 'SMART (Bruker, 2000)'
_computing_data_reduction 'SAINT (Bruker, 2000)'
_computing_molecular_graphics 'ORTEP-3 (Farrugia, 1997) and PLATON (Spek, 2009)'
_computing_publication_material 'SHELXL97 (Sheldrick, 2008)'
_computing_structure_refinement 'SHELXL97 (Sheldrick, 2008)'
_computing_structure_solution 'SHELXS97 (Sheldrick, 2008)'
_diffrn_ambient_temperature 200(2)
_diffrn_measured_fraction_theta_full 0.992
_diffrn_measured_fraction_theta_max 0.992
_diffrn_measurement_device_type 'Bruker SMART 1000 CCD'
_diffrn_measurement_method '\f and \w scans'
_diffrn_radiation_monochromator graphite
_diffrn_radiation_source 'fine-focus sealed tube'
_diffrn_radiation_type MoK\a
_diffrn_radiation_wavelength 0.71073
_diffrn_reflns_av_R_equivalents 0.0532
_diffrn_reflns_av_sigmaI/netI 0.0654
_diffrn_reflns_limit_h_max 17
_diffrn_reflns_limit_h_min -20
_diffrn_reflns_limit_k_max 8
_diffrn_reflns_limit_k_min -8
_diffrn_reflns_limit_l_max 19
_diffrn_reflns_limit_l_min -19
_diffrn_reflns_number 4630
_diffrn_reflns_theta_full 25.99
_diffrn_reflns_theta_max 25.99
_diffrn_reflns_theta_min 2.89
_diffrn_standards_decay_% 0
_diffrn_standards_interval_count 0
_diffrn_standards_interval_time 0
_diffrn_standards_number 0
_exptl_absorpt_coefficient_mu 9.089
_exptl_absorpt_correction_T_max 1.000000
_exptl_absorpt_correction_T_min 0.595936
_exptl_absorpt_correction_type multi-scan
_exptl_absorpt_process_details '(SADABS; Bruker, 2000)'
_exptl_crystal_colour yellow
_exptl_crystal_density_diffrn 2.173
_exptl_crystal_density_method 'not measured'
_exptl_crystal_description block
_exptl_crystal_F_000 992
_exptl_crystal_size_max 0.21
_exptl_crystal_size_mid 0.08
_exptl_crystal_size_min 0.07
_refine_diff_density_max 1.740
_refine_diff_density_min -0.966
_refine_ls_extinction_method none
_refine_ls_goodness_of_fit_ref 0.966
_refine_ls_hydrogen_treatment constr
_refine_ls_matrix_type full
_refine_ls_number_parameters 106
_refine_ls_number_reflns 1569
_refine_ls_number_restraints 0
_refine_ls_restrained_S_all 0.966
_refine_ls_R_factor_all 0.0661
_refine_ls_R_factor_gt 0.0339
_refine_ls_shift/su_max 0.000
_refine_ls_shift/su_mean 0.000
_refine_ls_structure_factor_coef Fsqd
_refine_ls_weighting_details 'calc w=1/[\s^2^(Fo^2^)+(0.0357P)^2^+0.0000P] where P=(Fo^2^+2Fc^2^)/3'
_refine_ls_weighting_scheme calc
_refine_ls_wR_factor_gt 0.0699
_refine_ls_wR_factor_ref 0.0795
_reflns_number_gt 1025
_reflns_number_total 1569
_reflns_threshold_expression I>2sigma(I)
_cod_data_source_file ng5260.cif
_cod_data_source_block I
_cod_original_sg_symbol_H-M 'C 2/c'
_cod_database_code 2234740
_cod_database_fobs_code 2234740

loop_
_symmetry_equiv_pos_as_xyz
'x, y, z'
'-x, y, -z+1/2'
'x+1/2, y+1/2, z'
'-x+1/2, y+1/2, -z+1/2'
'-x, -y, -z'
'x, -y, z-1/2'
'-x+1/2, -y+1/2, -z'
'x+1/2, -y+1/2, z-1/2'

loop_
_atom_site_type_symbol
_atom_site_label
_atom_site_fract_x
_atom_site_fract_y
_atom_site_fract_z
_atom_site_U_iso_or_equiv
_atom_site_adp_type
_atom_site_calc_flag
_atom_site_refinement_flags
_atom_site_occupancy
_atom_site_symmetry_multiplicity
Pt Pt1 0.0000 0.5000 0.0000 0.02655(16) Uani d S 1 2
Cl Cl1 -0.01185(14) 0.3931(3) 0.12923(14) 0.0373(5) Uani d . 1 1
N N1 0.1091(4) 0.3178(9) 0.0354(4) 0.0270(15) Uani d . 1 1
C C1 0.0927(5) 0.1473(11) -0.0038(5) 0.0297(19) Uani d . 1 1
H H1 0.0304 0.1167 -0.0492 0.036 Uiso calc R 1 1
C C2 0.1608(6) 0.0079(12) 0.0170(6) 0.0353(18) Uani d . 1 1
H H2 0.1455 -0.1133 -0.0141 0.042 Uiso calc R 1 1
C C3 0.2506(6) 0.0500(11) 0.0836(6) 0.036(2) Uani d . 1 1
H H3 0.2986 -0.0426 0.0998 0.043 Uiso calc R 1 1
C C4 0.2710(5) 0.2304(11) 0.1273(5) 0.0247(17) Uani d . 1 1
C C5 0.3626(5) 0.2867(13) 0.1961(5) 0.036(2) Uani d . 1 1
H H5 0.4125 0.1982 0.2142 0.043 Uiso calc R 1 1
C C6 0.3801(6) 0.4626(12) 0.2362(6) 0.036(2) Uani d . 1 1
H H6 0.4416 0.4970 0.2821 0.043 Uiso calc R 1 1
C C7 0.3073(6) 0.5943(14) 0.2100(6) 0.037(2) Uani d . 1 1
H H7 0.3201 0.7184 0.2382 0.044 Uiso calc R 1 1
C C8 0.2177(6) 0.5482(11) 0.1443(6) 0.031(2) Uani d . 1 1
H H8 0.1691 0.6393 0.1275 0.037 Uiso calc R 1 1
C C9 0.1986(5) 0.3668(11) 0.1025(5) 0.0257(18) Uani d . 1 1

loop_
_atom_site_aniso_label
_atom_site_aniso_U_11
_atom_site_aniso_U_22
_atom_site_aniso_U_33
_atom_site_aniso_U_12
_atom_site_aniso_U_13
_atom_site_aniso_U_23
Pt1 0.0162(2) 0.0315(2) 0.0279(2) 0.0031(3) 0.00741(16) 0.0021(3)
Cl1 0.0322(11) 0.0474(13) 0.0335(10) 0.0094(11) 0.0169(9) 0.0103(11)
N1 0.016(3) 0.031(4) 0.033(3) 0.000(3) 0.011(3) 0.003(3)
C1 0.023(4) 0.027(5) 0.033(4) -0.003(4) 0.009(4) -0.005(4)
C2 0.041(5) 0.025(4) 0.045(4) 0.001(5) 0.025(4) 0.001(5)
C3 0.034(5) 0.037(6) 0.045(5) 0.011(4) 0.025(4) 0.011(4)
C4 0.025(4) 0.023(4) 0.033(4) 0.002(3) 0.018(4) 0.007(4)
C5 0.019(4) 0.050(6) 0.036(5) 0.008(4) 0.011(4) 0.009(4)
C6 0.025(4) 0.054(7) 0.029(4) 0.000(4) 0.013(4) 0.000(4)
C7 0.030(5) 0.042(5) 0.033(4) -0.005(4) 0.011(4) -0.008(4)
C8 0.023(4) 0.036(6) 0.034(4) 0.001(3) 0.014(4) -0.005(4)
C9 0.022(4) 0.030(5) 0.026(4) 0.002(4) 0.013(4) 0.004(4)

loop_
_atom_type_symbol
_atom_type_description
_atom_type_scat_dispersion_real
_atom_type_scat_dispersion_imag
_atom_type_scat_source
C C 0.0033 0.0016 'International Tables Vol C Tables 4.2.6.8 and 6.1.1.4'
H H 0.0000 0.0000 'International Tables Vol C Tables 4.2.6.8 and 6.1.1.4'
Cl Cl 0.1484 0.1585 'International Tables Vol C Tables 4.2.6.8 and 6.1.1.4'
N N 0.0061 0.0033 'International Tables Vol C Tables 4.2.6.8 and 6.1.1.4'
Pt Pt -1.7033 8.3905 'International Tables Vol C Tables 4.2.6.8 and 6.1.1.4'

loop_
_geom_angle_atom_site_label_1
_geom_angle_atom_site_label_2
_geom_angle_atom_site_label_3
_geom_angle_site_symmetry_1
_geom_angle_site_symmetry_3
_geom_angle
_geom_angle_publ_flag
N1 Pt1 N1 5_565 . 180.0 ?
N1 Pt1 Cl1 5_565 5_565 89.40(18) ?
N1 Pt1 Cl1 . 5_565 90.60(18) ?
N1 Pt1 Cl1 5_565 . 90.60(18) ?
N1 Pt1 Cl1 . . 89.40(18) y
Cl1 Pt1 Cl1 5_565 . 180.00(10) ?
C1 N1 C9 . . 119.7(7) ?
C1 N1 Pt1 . . 118.7(5) ?
C9 N1 Pt1 . . 121.6(5) ?
N1 C1 C2 . . 124.0(7) ?
N1 C1 H1 . . 118.0 ?
C2 C1 H1 . . 118.0 ?
C3 C2 C1 . . 118.3(8) ?
C3 C2 H2 . . 120.8 ?
C1 C2 H2 . . 120.8 ?
C2 C3 C4 . . 119.4(8) ?
C2 C3 H3 . . 120.3 ?
C4 C3 H3 . . 120.3 ?
C3 C4 C9 . . 119.6(7) ?
C3 C4 C5 . . 123.0(8) ?
C9 C4 C5 . . 117.4(7) ?
C6 C5 C4 . . 121.5(8) ?
C6 C5 H5 . . 119.2 ?
C4 C5 H5 . . 119.2 ?
C5 C6 C7 . . 119.7(8) ?
C5 C6 H6 . . 120.1 ?
C7 C6 H6 . . 120.1 ?
C8 C7 C6 . . 121.4(8) ?
C8 C7 H7 . . 119.3 ?
C6 C7 H7 . . 119.3 ?
C7 C8 C9 . . 119.5(7) ?
C7 C8 H8 . . 120.2 ?
C9 C8 H8 . . 120.2 ?
N1 C9 C8 . . 120.6(7) ?
N1 C9 C4 . . 119.0(7) ?
C8 C9 C4 . . 120.5(7) ?

loop_
_geom_bond_atom_site_label_1
_geom_bond_atom_site_label_2
_geom_bond_site_symmetry_2
_geom_bond_distance
_geom_bond_publ_flag
Pt1 N1 5_565 2.036(6) ?
Pt1 N1 . 2.036(6) y
Pt1 Cl1 5_565 2.297(2) ?
Pt1 Cl1 . 2.297(2) y
N1 C1 . 1.308(9) ?
N1 C9 . 1.382(9) ?
C1 C2 . 1.392(10) ?
C1 H1 . 0.9500 ?
C2 C3 . 1.371(12) ?
C2 H2 . 0.9500 ?
C3 C4 . 1.398(10) ?
C3 H3 . 0.9500 ?
C4 C9 . 1.418(10) ?
C4 C5 . 1.425(10) ?
C5 C6 . 1.347(10) ?
C5 H5 . 0.9500 ?
C6 C7 . 1.398(12) ?
C6 H6 . 0.9500 ?
C7 C8 . 1.371(11) ?
C7 H7 . 0.9500 ?
C8 C9 . 1.392(11) ?
C8 H8 . 0.9500 ?

loop_
_geom_torsion_atom_site_label_1
_geom_torsion_atom_site_label_2
_geom_torsion_atom_site_label_3
_geom_torsion_atom_site_label_4
_geom_torsion_site_symmetry_1
_geom_torsion
Cl1 Pt1 N1 C1 5_565 -86.2(6)
Cl1 Pt1 N1 C1 . 93.8(6)
Cl1 Pt1 N1 C9 5_565 96.8(5)
Cl1 Pt1 N1 C9 . -83.2(5)
C9 N1 C1 C2 . -0.6(12)
Pt1 N1 C1 C2 . -177.7(6)
N1 C1 C2 C3 . 0.9(13)
C1 C2 C3 C4 . -0.6(12)
C2 C3 C4 C9 . 0.2(12)
C2 C3 C4 C5 . -179.1(7)
C3 C4 C5 C6 . 179.2(8)
C9 C4 C5 C6 . -0.1(11)
C4 C5 C6 C7 . -0.2(12)
C5 C6 C7 C8 . 0.3(13)
C6 C7 C8 C9 . -0.2(12)
C1 N1 C9 C8 . 179.3(7)
Pt1 N1 C9 C8 . -3.7(9)
C1 N1 C9 C4 . 0.1(10)
Pt1 N1 C9 C4 . 177.1(5)
C7 C8 C9 N1 . -179.3(7)
C7 C8 C9 C4 . -0.1(12)
C3 C4 C9 N1 . 0.1(11)
C5 C4 C9 N1 . 179.4(7)
C3 C4 C9 C8 . -179.1(7)
C5 C4 C9 C8 . 0.2(11)
